data_7006594
loop_
_publ_author_name
'Pugh, David'
'Wright, Joseph A.'
'Freeman, Sandra'
'Danopoulos, Andreas A.'

_publ_section_title
;
 'Pincer' dicarbene complexes of some early transition metals and
 uranium.
;
_journal_issue 6
_journal_name_full 'Dalton transactions (Cambridge, England : 2003)'
_journal_page_first 775
_journal_page_last 782
_journal_paper_doi 10.1039/b512133g
_journal_year 2006
_chemical_formula_moiety 'C35 H41 Cl3 N5 V, C4 H8 O'
_chemical_formula_sum 'C39 H49 Cl3 N5 O V'
_chemical_formula_weight 761.12
_chemical_name_systematic
;
?
;
_space_group_IT_number 14
_symmetry_cell_setting monoclinic
_symmetry_space_group_name_Hall '-P 2ybc'
_symmetry_space_group_name_H-M 'P 1 21/c 1'
_atom_sites_solution_hydrogens geom
_atom_sites_solution_primary direct
_atom_sites_solution_secondary difmap
_audit_creation_method SHELXL-97
_cell_angle_alpha 90.00
_cell_angle_beta 94.051(8)
_cell_angle_gamma 90.00
_cell_formula_units_Z 4
_cell_length_a 10.8934(12)
_cell_length_b 18.7259(17)
_cell_length_c 18.381(2)
_cell_measurement_reflns_used 6270
_cell_measurement_temperature 120(2)
_cell_measurement_theta_max 27.48
_cell_measurement_theta_min 2.91
_cell_volume 3740.1(7)
_computing_cell_refinement 'DENZO (Otwinowski & Minor, 1997) & COLLECT (Hooft, R.W.W., 1998)'
_computing_data_collection 'COLLECT (Hooft, R.W.W., 1998)'
_computing_data_reduction 'DENZO (Otwinowski & Minor, 1997) & COLLECT (Hooft, R.W.W., 1998)'
_computing_molecular_graphics 'ORTEP-3 (Farrugia, 1997)'
_computing_publication_material
;
PLATON (Spek, 2003)
ENCIFER (Allen, 2004)
;
_computing_structure_refinement 'SHELXL-97 (Sheldrick, 1997)'
_computing_structure_solution 'SHELXS-97 (Sheldrick, 1997)'
_diffrn_ambient_temperature 120(2)
_diffrn_detector_area_resol_mean 9.091
_diffrn_measured_fraction_theta_full 0.980
_diffrn_measured_fraction_theta_max 0.980
_diffrn_measurement_device_type 'Bruker-Nonius 95mm CCD camera on \k-goniostat'
_diffrn_measurement_method '\f & \w scans'
_diffrn_radiation_monochromator graphite
_diffrn_radiation_source 'Bruker-Nonius FR591 rotating anode'
_diffrn_radiation_type MoK\a
_diffrn_radiation_wavelength 0.71073
_diffrn_reflns_av_R_equivalents 0.0570
_diffrn_reflns_av_sigmaI/netI 0.1185
_diffrn_reflns_limit_h_max 8
_diffrn_reflns_limit_h_min -14
_diffrn_reflns_limit_k_max 24
_diffrn_reflns_limit_k_min -21
_diffrn_reflns_limit_l_max 23
_diffrn_reflns_limit_l_min -23
_diffrn_reflns_number 19040
_diffrn_reflns_theta_full 27.62
_diffrn_reflns_theta_max 27.62
_diffrn_reflns_theta_min 3.03
_diffrn_standards_number 0
_exptl_absorpt_coefficient_mu 0.518
_exptl_absorpt_correction_T_max 0.9796
_exptl_absorpt_correction_T_min 0.8196
_exptl_absorpt_correction_type multi-scan
_exptl_absorpt_process_details 'SADABS V2.10 (Sheldrick, G.M., 2003)'
_exptl_crystal_colour Orange
_exptl_crystal_density_diffrn 1.352
_exptl_crystal_density_method 'not measured'
_exptl_crystal_description Plate
_exptl_crystal_F_000 1600
_exptl_crystal_size_max 0.40
_exptl_crystal_size_mid 0.18
_exptl_crystal_size_min 0.04
_refine_diff_density_max 0.643
_refine_diff_density_min -0.401
_refine_diff_density_rms 0.081
_refine_ls_extinction_method none
_refine_ls_goodness_of_fit_ref 1.017
_refine_ls_hydrogen_treatment constr
_refine_ls_matrix_type full
_refine_ls_number_parameters 450
_refine_ls_number_reflns 8522
_refine_ls_number_restraints 0
_refine_ls_restrained_S_all 1.017
_refine_ls_R_factor_all 0.1282
_refine_ls_R_factor_gt 0.0571
_refine_ls_shift/su_max 0.000
_refine_ls_shift/su_mean 0.000
_refine_ls_structure_factor_coef Fsqd
_refine_ls_weighting_details 'calc w=1/[\s^2^(Fo^2^)+(0.0497P)^2^+0.0000P] where P=(Fo^2^+2Fc^2^)/3'
_refine_ls_weighting_scheme calc
_refine_ls_wR_factor_gt 0.1078
_refine_ls_wR_factor_ref 0.1282
_reflns_number_gt 4813
_reflns_number_total 8522
_reflns_threshold_expression >2sigma(I)
_cod_data_source_file b512133g.txt
_cod_data_source_block (C-N-C)VCl3
_cod_original_cell_volume 3740.2(7)
_cod_original_sg_symbol_H-M 'P 21/c'
_cod_database_code 7006594

loop_
_symmetry_equiv_pos_as_xyz
'x, y, z'
'-x, y+1/2, -z+1/2'
'-x, -y, -z'
'x, -y-1/2, z-1/2'

loop_
_atom_site_label
_atom_site_type_symbol
_atom_site_fract_x
_atom_site_fract_y
_atom_site_fract_z
_atom_site_U_iso_or_equiv
_atom_site_adp_type
_atom_site_occupancy
_atom_site_symmetry_multiplicity
_atom_site_calc_flag
_atom_site_refinement_flags
_atom_site_disorder_assembly
_atom_site_disorder_group
C1 C 0.0974(3) 0.30976(13) 0.56784(16) 0.0191(7) Uani 1 1 d . . .
C2 C 0.2325(3) 0.24749(13) 0.49334(15) 0.0187(7) Uani 1 1 d . . .
C3 C 0.3460(3) 0.18752(14) 0.58096(15) 0.0220(7) Uani 1 1 d . . .
H3 H 0.4073 0.1570 0.6033 0.026 Uiso 1 1 calc R . .
C4 C 0.2638(3) 0.22488(14) 0.61533(16) 0.0223(7) Uani 1 1 d . . .
H4 H 0.2546 0.2263 0.6663 0.027 Uiso 1 1 calc R . .
C5 C 0.3954(3) 0.16600(14) 0.45247(15) 0.0206(7) Uani 1 1 d . . .
C6 C 0.5036(3) 0.19747(14) 0.43209(16) 0.0251(7) Uani 1 1 d . . .
C7 C 0.5716(3) 0.15959(16) 0.38411(18) 0.0357(9) Uani 1 1 d . . .
H7 H 0.6474 0.1787 0.3703 0.043 Uiso 1 1 calc R . .
C8 C 0.5314(4) 0.09491(18) 0.35621(19) 0.0429(10) Uani 1 1 d . . .
H8 H 0.5786 0.0703 0.3226 0.051 Uiso 1 1 calc R . .
C9 C 0.4233(3) 0.06554(16) 0.37660(19) 0.0377(9) Uani 1 1 d . . .
H9 H 0.3963 0.0210 0.3566 0.045 Uiso 1 1 calc R . .
C10 C 0.3529(3) 0.09996(15) 0.42592(16) 0.0255(7) Uani 1 1 d . . .
C11 C 0.2369(3) 0.06554(15) 0.44792(18) 0.0307(8) Uani 1 1 d . . .
H11 H 0.1963 0.0995 0.4807 0.037 Uiso 1 1 calc R . .
C12 C 0.1477(4) 0.05130(16) 0.3821(2) 0.0489(11) Uani 1 1 d . . .
H12A H 0.1346 0.0954 0.3539 0.073 Uiso 1 1 calc R . .
H12B H 0.0690 0.0346 0.3985 0.073 Uiso 1 1 calc R . .
H12C H 0.1821 0.0147 0.3513 0.073 Uiso 1 1 calc R . .
C13 C 0.2651(3) -0.00362(16) 0.49110(19) 0.0423(10) Uani 1 1 d . . .
H13A H 0.3053 -0.0379 0.4602 0.064 Uiso 1 1 calc R . .
H13B H 0.1882 -0.0242 0.5062 0.064 Uiso 1 1 calc R . .
H13C H 0.3197 0.0071 0.5344 0.064 Uiso 1 1 calc R . .
C14 C 0.5503(3) 0.26869(15) 0.46182(18) 0.0304(8) Uani 1 1 d . . .
H14 H 0.4842 0.2911 0.4892 0.037 Uiso 1 1 calc R . .
C15 C 0.6628(3) 0.25688(17) 0.51475(19) 0.0435(10) Uani 1 1 d . . .
H15A H 0.6411 0.2248 0.5540 0.065 Uiso 1 1 calc R . .
H15B H 0.6905 0.3028 0.5356 0.065 Uiso 1 1 calc R . .
H15C H 0.7291 0.2355 0.4887 0.065 Uiso 1 1 calc R . .
C16 C 0.5809(3) 0.31920(17) 0.4007(2) 0.0468(10) Uani 1 1 d . . .
H16A H 0.6526 0.3010 0.3771 0.070 Uiso 1 1 calc R . .
H16B H 0.5996 0.3667 0.4210 0.070 Uiso 1 1 calc R . .
H16C H 0.5104 0.3224 0.3647 0.070 Uiso 1 1 calc R . .
C17 C 0.0468(3) 0.32769(14) 0.63158(16) 0.0244(7) Uani 1 1 d . . .
H17 H 0.0743 0.3064 0.6767 0.029 Uiso 1 1 calc R . .
C18 C -0.0461(3) 0.37808(14) 0.62726(17) 0.0265(8) Uani 1 1 d . . .
H18 H -0.0841 0.3913 0.6702 0.032 Uiso 1 1 calc R . .
C19 C -0.0848(3) 0.40952(14) 0.56173(17) 0.0248(7) Uani 1 1 d . . .
H19 H -0.1473 0.4450 0.5588 0.030 Uiso 1 1 calc R . .
C20 C -0.0293(3) 0.38746(14) 0.50097(16) 0.0197(7) Uani 1 1 d . . .
C21 C 0.0033(3) 0.38395(13) 0.37402(16) 0.0174(7) Uani 1 1 d . . .
C22 C -0.1342(3) 0.46779(14) 0.33309(17) 0.0230(7) Uani 1 1 d . . .
H22 H -0.1812 0.4981 0.3004 0.028 Uiso 1 1 calc R . .
C23 C -0.1408(3) 0.46445(14) 0.40540(17) 0.0255(8) Uani 1 1 d . . .
H23 H -0.1927 0.4918 0.4341 0.031 Uiso 1 1 calc R . .
C24 C -0.0266(3) 0.40051(13) 0.23929(16) 0.0198(7) Uani 1 1 d . . .
C25 C 0.0738(3) 0.42864(13) 0.20626(16) 0.0199(7) Uani 1 1 d . . .
C26 C 0.0823(3) 0.41254(14) 0.13292(16) 0.0228(7) Uani 1 1 d . . .
H26 H 0.1495 0.4310 0.1085 0.027 Uiso 1 1 calc R . .
C27 C -0.0040(3) 0.37056(14) 0.09453(16) 0.0243(7) Uani 1 1 d . . .
H27 H 0.0036 0.3605 0.0444 0.029 Uiso 1 1 calc R . .
C28 C -0.1010(3) 0.34353(14) 0.12980(16) 0.0237(7) Uani 1 1 d . . .
H28 H -0.1603 0.3147 0.1032 0.028 Uiso 1 1 calc R . .
C29 C -0.1153(3) 0.35702(13) 0.20308(16) 0.0203(7) Uani 1 1 d . . .
C30 C -0.2240(3) 0.32657(14) 0.23947(17) 0.0255(7) Uani 1 1 d . . .
H30 H -0.2110 0.3367 0.2929 0.031 Uiso 1 1 calc R . .
C31 C -0.3445(3) 0.36278(16) 0.21166(19) 0.0365(9) Uani 1 1 d . . .
H31A H -0.3420 0.4133 0.2255 0.055 Uiso 1 1 calc R . .
H31B H -0.4137 0.3394 0.2333 0.055 Uiso 1 1 calc R . .
H31C H -0.3547 0.3587 0.1584 0.055 Uiso 1 1 calc R . .
C32 C -0.2309(3) 0.24529(14) 0.22998(17) 0.0324(8) Uani 1 1 d . . .
H32A H -0.2408 0.2336 0.1779 0.049 Uiso 1 1 calc R . .
H32B H -0.3013 0.2267 0.2545 0.049 Uiso 1 1 calc R . .
H32C H -0.1549 0.2236 0.2515 0.049 Uiso 1 1 calc R . .
C33 C 0.1708(3) 0.47639(14) 0.24394(16) 0.0225(7) Uani 1 1 d . . .
H33 H 0.1535 0.4804 0.2965 0.027 Uiso 1 1 calc R . .
C34 C 0.3000(3) 0.44530(14) 0.23988(17) 0.0269(8) Uani 1 1 d . . .
H34A H 0.3026 0.3971 0.2606 0.040 Uiso 1 1 calc R . .
H34B H 0.3598 0.4757 0.2676 0.040 Uiso 1 1 calc R . .
H34C H 0.3204 0.4433 0.1888 0.040 Uiso 1 1 calc R . .
C35 C 0.1643(3) 0.55173(13) 0.21025(17) 0.0275(8) Uani 1 1 d . . .
H35A H 0.1859 0.5493 0.1595 0.041 Uiso 1 1 calc R . .
H35B H 0.2222 0.5833 0.2379 0.041 Uiso 1 1 calc R . .
H35C H 0.0806 0.5705 0.2119 0.041 Uiso 1 1 calc R . .
C36 C 0.4668(3) 0.01599(18) 0.1120(2) 0.0500(11) Uani 1 1 d . . .
H36A H 0.4112 0.0122 0.0672 0.060 Uiso 1 1 calc R . .
H36B H 0.5117 -0.0297 0.1194 0.060 Uiso 1 1 calc R . .
C37 C 0.5555(3) 0.07661(17) 0.1058(2) 0.0492(11) Uani 1 1 d . . .
H37A H 0.5595 0.0916 0.0543 0.059 Uiso 1 1 calc R . .
H37B H 0.6391 0.0632 0.1258 0.059 Uiso 1 1 calc R . .
C38 C 0.5014(4) 0.13597(17) 0.1512(2) 0.0541(12) Uani 1 1 d . . .
H38A H 0.5552 0.1460 0.1957 0.065 Uiso 1 1 calc R . .
H38B H 0.4899 0.1805 0.1225 0.065 Uiso 1 1 calc R . .
C39 C 0.3802(3) 0.10606(16) 0.1702(2) 0.0495(11) Uani 1 1 d . . .
H39A H 0.3572 0.1249 0.2177 0.059 Uiso 1 1 calc R . .
H39B H 0.3145 0.1184 0.1323 0.059 Uiso 1 1 calc R . .
Cl1 Cl -0.02449(8) 0.21805(4) 0.39870(4) 0.0311(2) Uani 1 1 d . . .
Cl2 Cl 0.27479(7) 0.40129(4) 0.43112(4) 0.0286(2) Uani 1 1 d . . .
Cl3 Cl 0.22373(8) 0.25965(4) 0.30571(4) 0.0366(2) Uani 1 1 d . . .
N1 N 0.0589(2) 0.33782(11) 0.50341(12) 0.0177(6) Uani 1 1 d . . .
N2 N 0.1947(2) 0.26117(11) 0.56135(12) 0.0188(6) Uani 1 1 d . . .
N3 N 0.3261(2) 0.20108(11) 0.50603(12) 0.0176(5) Uani 1 1 d . . .
N4 N -0.0567(2) 0.41314(11) 0.42983(13) 0.0194(6) Uani 1 1 d . . .
N5 N -0.0455(2) 0.41858(11) 0.31455(13) 0.0180(6) Uani 1 1 d . . .
O1 O 0.3981(2) 0.03171(12) 0.17375(16) 0.0594(8) Uani 1 1 d . . .
V1 V 0.13618(5) 0.30269(2) 0.40445(3) 0.01994(14) Uani 1 1 d . . .

loop_
_atom_site_aniso_label
_atom_site_aniso_U_11
_atom_site_aniso_U_22
_atom_site_aniso_U_33
_atom_site_aniso_U_23
_atom_site_aniso_U_13
_atom_site_aniso_U_12
C1 0.0200(18) 0.0154(15) 0.0221(16) -0.0025(13) 0.0036(15) -0.0055(13)
C2 0.0201(18) 0.0173(15) 0.0192(16) -0.0029(12) 0.0055(14) -0.0010(13)
C3 0.0232(19) 0.0251(16) 0.0172(16) 0.0017(13) -0.0025(15) -0.0016(14)
C4 0.0266(19) 0.0260(16) 0.0144(15) 0.0039(13) 0.0018(15) -0.0054(14)
C5 0.0191(18) 0.0262(16) 0.0167(15) -0.0014(13) 0.0019(14) 0.0093(14)
C6 0.026(2) 0.0264(17) 0.0229(17) 0.0049(14) 0.0044(15) 0.0078(15)
C7 0.033(2) 0.037(2) 0.039(2) 0.0075(17) 0.0185(18) 0.0110(17)
C8 0.048(3) 0.043(2) 0.040(2) -0.0045(18) 0.014(2) 0.0163(19)
C9 0.043(3) 0.0316(19) 0.039(2) -0.0045(16) 0.010(2) 0.0073(17)
C10 0.026(2) 0.0271(17) 0.0233(17) -0.0025(14) 0.0022(16) 0.0070(15)
C11 0.028(2) 0.0271(17) 0.037(2) -0.0127(15) 0.0032(17) 0.0002(15)
C12 0.053(3) 0.0327(19) 0.058(3) -0.0040(18) -0.014(2) -0.0054(18)
C13 0.050(3) 0.038(2) 0.039(2) -0.0006(17) 0.007(2) -0.0048(18)
C14 0.027(2) 0.0319(18) 0.0338(19) 0.0055(15) 0.0094(17) -0.0002(15)
C15 0.033(2) 0.051(2) 0.046(2) -0.0002(18) -0.002(2) 0.0013(18)
C16 0.049(3) 0.039(2) 0.054(3) 0.0105(18) 0.018(2) -0.0009(18)
C17 0.030(2) 0.0248(16) 0.0194(16) 0.0003(14) 0.0074(16) -0.0027(15)
C18 0.031(2) 0.0260(17) 0.0237(17) -0.0075(14) 0.0133(16) -0.0052(15)
C19 0.0230(19) 0.0207(15) 0.0317(19) -0.0068(14) 0.0099(16) -0.0006(14)
C20 0.0182(18) 0.0174(15) 0.0240(17) -0.0031(13) 0.0042(15) -0.0044(13)
C21 0.0140(17) 0.0176(15) 0.0206(16) 0.0008(12) 0.0018(14) -0.0047(12)
C22 0.0207(18) 0.0175(15) 0.0310(18) 0.0000(14) 0.0021(16) 0.0049(13)
C23 0.0222(19) 0.0212(16) 0.0343(19) -0.0037(14) 0.0106(16) 0.0029(14)
C24 0.0215(18) 0.0170(15) 0.0211(16) 0.0004(13) 0.0028(15) 0.0050(13)
C25 0.0201(18) 0.0144(14) 0.0254(17) 0.0031(13) 0.0029(15) 0.0016(13)
C26 0.0241(19) 0.0186(15) 0.0262(17) 0.0014(13) 0.0054(15) 0.0028(14)
C27 0.030(2) 0.0237(16) 0.0197(16) 0.0004(13) 0.0027(16) 0.0036(15)
C28 0.0227(19) 0.0211(16) 0.0265(17) -0.0010(13) -0.0034(16) 0.0002(14)
C29 0.0214(19) 0.0160(15) 0.0237(17) 0.0027(13) 0.0036(15) 0.0030(13)
C30 0.0245(19) 0.0262(16) 0.0260(17) 0.0006(14) 0.0023(16) -0.0056(14)
C31 0.027(2) 0.0405(19) 0.042(2) 0.0043(17) 0.0061(18) -0.0013(16)
C32 0.036(2) 0.0310(18) 0.0302(19) 0.0028(14) 0.0008(17) -0.0096(15)
C33 0.0234(19) 0.0214(15) 0.0231(17) 0.0017(13) 0.0053(15) -0.0003(14)
C34 0.0224(19) 0.0244(16) 0.0336(19) -0.0005(14) 0.0005(16) -0.0001(14)
C35 0.032(2) 0.0223(16) 0.0280(18) -0.0032(13) 0.0046(17) -0.0022(14)
C36 0.035(2) 0.052(2) 0.062(3) -0.013(2) 0.002(2) 0.001(2)
C37 0.040(3) 0.042(2) 0.068(3) 0.016(2) 0.015(2) 0.0002(19)
C38 0.064(3) 0.034(2) 0.066(3) -0.0012(19) 0.015(3) -0.021(2)
C39 0.043(3) 0.029(2) 0.077(3) 0.0078(19) 0.008(2) 0.0074(18)
Cl1 0.0315(5) 0.0265(4) 0.0346(5) -0.0006(3) -0.0025(4) -0.0056(4)
Cl2 0.0255(5) 0.0297(4) 0.0311(4) 0.0012(3) 0.0041(4) -0.0052(3)
Cl3 0.0490(6) 0.0385(5) 0.0237(4) 0.0006(4) 0.0116(4) 0.0080(4)
N1 0.0164(14) 0.0182(12) 0.0191(13) -0.0034(10) 0.0047(12) -0.0008(11)
N2 0.0227(15) 0.0179(12) 0.0162(13) -0.0016(10) 0.0040(12) 0.0004(11)
N3 0.0186(14) 0.0172(12) 0.0172(13) -0.0015(10) 0.0031(11) -0.0013(11)
N4 0.0191(15) 0.0165(12) 0.0234(14) -0.0022(11) 0.0062(12) 0.0009(11)
N5 0.0162(15) 0.0158(12) 0.0224(14) -0.0016(11) 0.0040(12) 0.0017(10)
O1 0.0440(18) 0.0416(15) 0.094(2) 0.0032(15) 0.0140(17) -0.0074(13)
V1 0.0224(3) 0.0209(3) 0.0168(3) -0.0015(2) 0.0032(2) 0.0035(2)

loop_
_atom_type_symbol
_atom_type_description
_atom_type_scat_dispersion_real
_atom_type_scat_dispersion_imag
_atom_type_scat_source
C C 0.0033 0.0016 'International Tables Vol C Tables 4.2.6.8 and 6.1.1.4'
H H 0.0000 0.0000 'International Tables Vol C Tables 4.2.6.8 and 6.1.1.4'
Cl Cl 0.1484 0.1585 'International Tables Vol C Tables 4.2.6.8 and 6.1.1.4'
N N 0.0061 0.0033 'International Tables Vol C Tables 4.2.6.8 and 6.1.1.4'
O O 0.0106 0.0060 'International Tables Vol C Tables 4.2.6.8 and 6.1.1.4'
V V 0.3005 0.5294 'International Tables Vol C Tables 4.2.6.8 and 6.1.1.4'

loop_
_geom_angle_atom_site_label_1
_geom_angle_atom_site_label_2
_geom_angle_atom_site_label_3
_geom_angle
_geom_angle_site_symmetry_1
_geom_angle_site_symmetry_3
_geom_angle_publ_flag
N1 C1 C17 122.7(3) . . ?
N1 C1 N2 111.7(2) . . ?
C17 C1 N2 125.5(3) . . ?
N3 C2 N2 103.6(2) . . ?
N3 C2 V1 140.0(2) . . ?
N2 C2 V1 116.36(19) . . ?
C4 C3 N3 108.0(3) . . ?
C4 C3 H3 126.0 . . ?
N3 C3 H3 126.0 . . ?
C3 C4 N2 105.6(3) . . ?
C3 C4 H4 127.2 . . ?
N2 C4 H4 127.2 . . ?
C6 C5 C10 123.1(3) . . ?
C6 C5 N3 119.0(2) . . ?
C10 C5 N3 117.8(3) . . ?
C7 C6 C5 117.1(3) . . ?
C7 C6 C14 119.9(3) . . ?
C5 C6 C14 123.0(3) . . ?
C8 C7 C6 121.2(3) . . ?
C8 C7 H7 119.4 . . ?
C6 C7 H7 119.4 . . ?
C7 C8 C9 120.4(3) . . ?
C7 C8 H8 119.8 . . ?
C9 C8 H8 119.8 . . ?
C8 C9 C10 121.0(3) . . ?
C8 C9 H9 119.5 . . ?
C10 C9 H9 119.5 . . ?
C9 C10 C5 117.1(3) . . ?
C9 C10 C11 119.5(3) . . ?
C5 C10 C11 123.5(3) . . ?
C10 C11 C12 111.3(3) . . ?
C10 C11 C13 111.1(3) . . ?
C12 C11 C13 110.9(3) . . ?
C10 C11 H11 107.8 . . ?
C12 C11 H11 107.8 . . ?
C13 C11 H11 107.8 . . ?
C11 C12 H12A 109.5 . . ?
C11 C12 H12B 109.5 . . ?
H12A C12 H12B 109.5 . . ?
C11 C12 H12C 109.5 . . ?
H12A C12 H12C 109.5 . . ?
H12B C12 H12C 109.5 . . ?
C11 C13 H13A 109.5 . . ?
C11 C13 H13B 109.5 . . ?
H13A C13 H13B 109.5 . . ?
C11 C13 H13C 109.5 . . ?
H13A C13 H13C 109.5 . . ?
H13B C13 H13C 109.5 . . ?
C6 C14 C16 111.5(3) . . ?
C6 C14 C15 109.7(2) . . ?
C16 C14 C15 110.6(3) . . ?
C6 C14 H14 108.3 . . ?
C16 C14 H14 108.3 . . ?
C15 C14 H14 108.3 . . ?
C14 C15 H15A 109.5 . . ?
C14 C15 H15B 109.5 . . ?
H15A C15 H15B 109.5 . . ?
C14 C15 H15C 109.5 . . ?
H15A C15 H15C 109.5 . . ?
H15B C15 H15C 109.5 . . ?
C14 C16 H16A 109.5 . . ?
C14 C16 H16B 109.5 . . ?
H16A C16 H16B 109.5 . . ?
C14 C16 H16C 109.5 . . ?
H16A C16 H16C 109.5 . . ?
H16B C16 H16C 109.5 . . ?
C1 C17 C18 117.1(3) . . ?
C1 C17 H17 121.5 . . ?
C18 C17 H17 121.5 . . ?
C19 C18 C17 121.2(3) . . ?
C19 C18 H18 119.4 . . ?
C17 C18 H18 119.4 . . ?
C20 C19 C18 117.2(3) . . ?
C20 C19 H19 121.4 . . ?
C18 C19 H19 121.4 . . ?
N1 C20 C19 122.7(3) . . ?
N1 C20 N4 112.0(2) . . ?
C19 C20 N4 125.3(3) . . ?
N5 C21 N4 103.5(2) . . ?
N5 C21 V1 140.6(2) . . ?
N4 C21 V1 115.9(2) . . ?
C23 C22 N5 107.4(3) . . ?
C23 C22 H22 126.3 . . ?
N5 C22 H22 126.3 . . ?
C22 C23 N4 106.0(3) . . ?
C22 C23 H23 127.0 . . ?
N4 C23 H23 127.0 . . ?
C25 C24 C29 123.5(3) . . ?
C25 C24 N5 119.7(3) . . ?
C29 C24 N5 116.7(3) . . ?
C26 C25 C24 116.7(3) . . ?
C26 C25 C33 118.7(3) . . ?
C24 C25 C33 124.7(3) . . ?
C27 C26 C25 122.0(3) . . ?
C27 C26 H26 119.0 . . ?
C25 C26 H26 119.0 . . ?
C28 C27 C26 119.1(3) . . ?
C28 C27 H27 120.4 . . ?
C26 C27 H27 120.4 . . ?
C27 C28 C29 122.2(3) . . ?
C27 C28 H28 118.9 . . ?
C29 C28 H28 118.9 . . ?
C28 C29 C24 116.6(3) . . ?
C28 C29 C30 120.3(3) . . ?
C24 C29 C30 123.1(3) . . ?
C29 C30 C31 111.4(2) . . ?
C29 C30 C32 110.9(2) . . ?
C31 C30 C32 111.6(3) . . ?
C29 C30 H30 107.6 . . ?
C31 C30 H30 107.6 . . ?
C32 C30 H30 107.6 . . ?
C30 C31 H31A 109.5 . . ?
C30 C31 H31B 109.5 . . ?
H31A C31 H31B 109.5 . . ?
C30 C31 H31C 109.5 . . ?
H31A C31 H31C 109.5 . . ?
H31B C31 H31C 109.5 . . ?
C30 C32 H32A 109.5 . . ?
C30 C32 H32B 109.5 . . ?
H32A C32 H32B 109.5 . . ?
C30 C32 H32C 109.5 . . ?
H32A C32 H32C 109.5 . . ?
H32B C32 H32C 109.5 . . ?
C25 C33 C34 111.6(2) . . ?
C25 C33 C35 110.2(2) . . ?
C34 C33 C35 110.2(2) . . ?
C25 C33 H33 108.2 . . ?
C34 C33 H33 108.2 . . ?
C35 C33 H33 108.2 . . ?
C33 C34 H34A 109.5 . . ?
C33 C34 H34B 109.5 . . ?
H34A C34 H34B 109.5 . . ?
C33 C34 H34C 109.5 . . ?
H34A C34 H34C 109.5 . . ?
H34B C34 H34C 109.5 . . ?
C33 C35 H35A 109.5 . . ?
C33 C35 H35B 109.5 . . ?
H35A C35 H35B 109.5 . . ?
C33 C35 H35C 109.5 . . ?
H35A C35 H35C 109.5 . . ?
H35B C35 H35C 109.5 . . ?
O1 C36 C37 106.3(3) . . ?
O1 C36 H36A 110.5 . . ?
C37 C36 H36A 110.5 . . ?
O1 C36 H36B 110.5 . . ?
C37 C36 H36B 110.5 . . ?
H36A C36 H36B 108.7 . . ?
C36 C37 C38 103.4(3) . . ?
C36 C37 H37A 111.1 . . ?
C38 C37 H37A 111.1 . . ?
C36 C37 H37B 111.1 . . ?
C38 C37 H37B 111.1 . . ?
H37A C37 H37B 109.0 . . ?
C39 C38 C37 103.6(3) . . ?
C39 C38 H38A 111.0 . . ?
C37 C38 H38A 111.0 . . ?
C39 C38 H38B 111.0 . . ?
C37 C38 H38B 111.0 . . ?
H38A C38 H38B 109.0 . . ?
O1 C39 C38 105.0(3) . . ?
O1 C39 H39A 110.7 . . ?
C38 C39 H39A 110.7 . . ?
O1 C39 H39B 110.7 . . ?
C38 C39 H39B 110.7 . . ?
H39A C39 H39B 108.8 . . ?
C20 N1 C1 118.9(2) . . ?
C20 N1 V1 120.40(19) . . ?
C1 N1 V1 120.66(18) . . ?
C2 N2 C4 112.4(2) . . ?
C2 N2 C1 118.4(2) . . ?
C4 N2 C1 129.2(2) . . ?
C2 N3 C3 110.4(2) . . ?
C2 N3 C5 127.1(2) . . ?
C3 N3 C5 122.4(2) . . ?
C21 N4 C23 112.0(2) . . ?
C21 N4 C20 118.7(2) . . ?
C23 N4 C20 129.3(2) . . ?
C21 N5 C22 111.1(2) . . ?
C21 N5 C24 125.9(2) . . ?
C22 N5 C24 122.3(2) . . ?
C39 O1 C36 104.2(3) . . ?
C2 V1 C21 145.57(11) . . ?
C2 V1 N1 72.77(10) . . ?
C21 V1 N1 73.01(10) . . ?
C2 V1 Cl3 103.23(8) . . ?
C21 V1 Cl3 111.03(8) . . ?
N1 V1 Cl3 175.91(7) . . ?
C2 V1 Cl1 91.82(8) . . ?
C21 V1 Cl1 88.85(8) . . ?
N1 V1 Cl1 84.85(6) . . ?
Cl3 V1 Cl1 94.50(3) . . ?
C2 V1 Cl2 87.06(8) . . ?
C21 V1 Cl2 84.91(8) . . ?
N1 V1 Cl2 82.61(6) . . ?
Cl3 V1 Cl2 98.20(3) . . ?
Cl1 V1 Cl2 167.17(3) . . ?

loop_
_geom_bond_atom_site_label_1
_geom_bond_atom_site_label_2
_geom_bond_distance
_geom_bond_site_symmetry_2
_geom_bond_publ_flag
C1 N1 1.336(3) . ?
C1 C17 1.372(4) . ?
C1 N2 1.408(3) . ?
C2 N3 1.348(3) . ?
C2 N2 1.368(3) . ?
C2 V1 2.144(3) . ?
C3 C4 1.330(4) . ?
C3 N3 1.402(3) . ?
C3 H3 0.9500 . ?
C4 N2 1.381(3) . ?
C4 H4 0.9500 . ?
C5 C6 1.392(4) . ?
C5 C10 1.396(4) . ?
C5 N3 1.441(3) . ?
C6 C7 1.387(4) . ?
C6 C14 1.516(4) . ?
C7 C8 1.375(4) . ?
C7 H7 0.9500 . ?
C8 C9 1.376(5) . ?
C8 H8 0.9500 . ?
C9 C10 1.386(4) . ?
C9 H9 0.9500 . ?
C10 C11 1.500(4) . ?
C11 C12 1.521(4) . ?
C11 C13 1.539(4) . ?
C11 H11 1.0000 . ?
C12 H12A 0.9800 . ?
C12 H12B 0.9800 . ?
C12 H12C 0.9800 . ?
C13 H13A 0.9800 . ?
C13 H13B 0.9800 . ?
C13 H13C 0.9800 . ?
C14 C16 1.523(4) . ?
C14 C15 1.526(4) . ?
C14 H14 1.0000 . ?
C15 H15A 0.9800 . ?
C15 H15B 0.9800 . ?
C15 H15C 0.9800 . ?
C16 H16A 0.9800 . ?
C16 H16B 0.9800 . ?
C16 H16C 0.9800 . ?
C17 C18 1.382(4) . ?
C17 H17 0.9500 . ?
C18 C19 1.380(4) . ?
C18 H18 0.9500 . ?
C19 C20 1.371(4) . ?
C19 H19 0.9500 . ?
C20 N1 1.335(3) . ?
C20 N4 1.405(4) . ?
C21 N5 1.348(3) . ?
C21 N4 1.368(3) . ?
C21 V1 2.147(3) . ?
C22 C23 1.338(4) . ?
C22 N5 1.395(3) . ?
C22 H22 0.9500 . ?
C23 N4 1.381(4) . ?
C23 H23 0.9500 . ?
C24 C25 1.392(4) . ?
C24 C29 1.396(4) . ?
C24 N5 1.453(3) . ?
C25 C26 1.391(4) . ?
C25 C33 1.514(4) . ?
C26 C27 1.380(4) . ?
C26 H26 0.9500 . ?
C27 C28 1.375(4) . ?
C27 H27 0.9500 . ?
C28 C29 1.390(4) . ?
C28 H28 0.9500 . ?
C29 C30 1.512(4) . ?
C30 C31 1.532(4) . ?
C30 C32 1.533(4) . ?
C30 H30 1.0000 . ?
C31 H31A 0.9800 . ?
C31 H31B 0.9800 . ?
C31 H31C 0.9800 . ?
C32 H32A 0.9800 . ?
C32 H32B 0.9800 . ?
C32 H32C 0.9800 . ?
C33 C34 1.530(4) . ?
C33 C35 1.540(3) . ?
C33 H33 1.0000 . ?
C34 H34A 0.9800 . ?
C34 H34B 0.9800 . ?
C34 H34C 0.9800 . ?
C35 H35A 0.9800 . ?
C35 H35B 0.9800 . ?
C35 H35C 0.9800 . ?
C36 O1 1.434(4) . ?
C36 C37 1.500(4) . ?
C36 H36A 0.9900 . ?
C36 H36B 0.9900 . ?
C37 C38 1.533(5) . ?
C37 H37A 0.9900 . ?
C37 H37B 0.9900 . ?
C38 C39 1.498(5) . ?
C38 H38A 0.9900 . ?
C38 H38B 0.9900 . ?
C39 O1 1.407(3) . ?
C39 H39A 0.9900 . ?
C39 H39B 0.9900 . ?
Cl1 V1 2.3580(9) . ?
Cl2 V1 2.4134(9) . ?
Cl3 V1 2.2578(9) . ?
N1 V1 2.160(2) . ?
